data_4027479
loop_
_publ_author_name
'Steen U. Hansen'
'Gavin J. Miller'
'Marek Bar\'ath'
'Karl R. Broberg'
'Egle Avizienyte'
'Madeleine Helliwell'
'James Raftery'
'Gordon C. Jayson'
'John M. Gardiner'

_publ_contact_author_address
; 
Department of Chemistry 
University of Manchester 
Manchester M13 9PL 
England  UK 
;
_publ_contact_author_email jrtest@spec.ch.man.ac.uk
_publ_contact_author_fax 44(161)275-4734
_publ_contact_author_name 'Raftery, James'
_publ_contact_author_phone 44(161)275-4700
_publ_section_title
;
 Synthesis and Scalable Conversion of l-Iduronamides to Heparin-Related
 Di- and Tetrasaccharides
;
_journal_name_full 'Journal of Organic Chemistry'
_journal_page_first 7823
_journal_page_last 7843
_journal_paper_doi 10.1021/jo300722y
_journal_volume 77
_journal_year 2012
_chemical_absolute_configuration syn
_chemical_formula_moiety 'C18 H22 O9'
_chemical_formula_sum 'C18 H22 O9'
_chemical_formula_weight 382.36
_space_group_IT_number 4
_symmetry_cell_setting monoclinic
_symmetry_space_group_name_Hall 'P 2yb'
_symmetry_space_group_name_H-M 'P 1 21 1'
_atom_sites_solution_hydrogens geom
_atom_sites_solution_primary direct
_atom_sites_solution_secondary difmap
_audit_creation_method SHELXL-97
_cell_angle_alpha 90.00
_cell_angle_beta 97.034(16)
_cell_angle_gamma 90.00
_cell_formula_units_Z 4
_cell_length_a 12.405(3)
_cell_length_b 5.4897(14)
_cell_length_c 27.102(5)
_cell_measurement_reflns_used 653
_cell_measurement_temperature 100(2)
_cell_measurement_theta_max 28.7673
_cell_measurement_theta_min 1.6506
_cell_volume 1831.7(7)
_computing_cell_refinement
;
CrysAlisPro, Oxford Diffraction Ltd.,
Version 1.171.34.44 (release 25-10-2010 CrysAlis171 .NET)
(compiled Oct 25 2010,18:11:34)
;
_computing_data_collection
;
CrysAlisPro, Oxford Diffraction Ltd.,
Version 1.171.34.44 (release 25-10-2010 CrysAlis171 .NET)
(compiled Oct 25 2010,18:11:34)
;
_computing_data_reduction
;
CrysAlisPro, Oxford Diffraction Ltd.,
Version 1.171.34.44 (release 25-10-2010 CrysAlis171 .NET)
(compiled Oct 25 2010,18:11:34)
;
_computing_molecular_graphics 'Bruker SHELXTL'
_computing_publication_material 'Bruker SHELXTL'
_computing_structure_refinement 'SHELXL-97 (Sheldrick, 1997)'
_computing_structure_solution 'SHELXS-97 (Sheldrick, 1990)'
_diffrn_ambient_temperature 100(2)
_diffrn_measured_fraction_theta_full 0.998
_diffrn_measured_fraction_theta_max 0.998
_diffrn_measurement_device_type 'CCD area detector'
_diffrn_measurement_method 'phi and omega scans'
_diffrn_radiation_monochromator graphite
_diffrn_radiation_source 'fine-focus sealed tube'
_diffrn_radiation_type MoK\a
_diffrn_radiation_wavelength 0.71073
_diffrn_reflns_av_R_equivalents 0.0741
_diffrn_reflns_av_sigmaI/netI 0.2045
_diffrn_reflns_limit_h_max 13
_diffrn_reflns_limit_h_min -14
_diffrn_reflns_limit_k_max 6
_diffrn_reflns_limit_k_min -6
_diffrn_reflns_limit_l_max 29
_diffrn_reflns_limit_l_min -32
_diffrn_reflns_number 9260
_diffrn_reflns_theta_full 25.02
_diffrn_reflns_theta_max 25.02
_diffrn_reflns_theta_min 1.65
_exptl_absorpt_coefficient_mu 0.112
_exptl_absorpt_correction_T_max 1.00000
_exptl_absorpt_correction_T_min 0.55446
_exptl_absorpt_correction_type multi-scan
_exptl_absorpt_process_details
;
CrysAlisPro, Oxford Diffraction Ltd.,
Version 1.171.34.44 (release 25-10-2010 CrysAlis171 .NET)
(compiled Oct 25 2010,18:11:34)
empirical absorption correction using spherical harmonics,
 implemented in SCALE3 ABSPACK scaling algorithm.
;
_exptl_crystal_colour colourless
_exptl_crystal_density_diffrn 1.386
_exptl_crystal_description needle
_exptl_crystal_F_000 808
_exptl_crystal_size_max 0.90
_exptl_crystal_size_mid 0.15
_exptl_crystal_size_min 0.10
_refine_diff_density_max 0.556
_refine_diff_density_min -0.366
_refine_diff_density_rms 0.091
_refine_ls_extinction_method none
_refine_ls_goodness_of_fit_ref 0.994
_refine_ls_hydrogen_treatment constr
_refine_ls_matrix_type full
_refine_ls_number_parameters 495
_refine_ls_number_reflns 6132
_refine_ls_number_restraints 469
_refine_ls_restrained_S_all 0.965
_refine_ls_R_factor_all 0.1858
_refine_ls_R_factor_gt 0.0923
_refine_ls_shift/su_max 0.001
_refine_ls_shift/su_mean 0.000
_refine_ls_structure_factor_coef Fsqd
_refine_ls_weighting_details 'calc w=1/[\s^2^(Fo^2^)+(0.0743P)^2^+0.0000P] where P=(Fo^2^+2Fc^2^)/3'
_refine_ls_weighting_scheme calc
_refine_ls_wR_factor_gt 0.1834
_refine_ls_wR_factor_ref 0.2372
_reflns_number_gt 3128
_reflns_number_total 6132
_reflns_threshold_expression >2sigma(I)
_cod_data_source_file jo300722y_si_004.cif
_cod_data_source_block s3551-sm
_cod_original_cell_volume 1831.8(7)
_cod_original_sg_symbol_Hall P2yb
_cod_database_code 4027479

loop_
_symmetry_equiv_pos_as_xyz
'x, y, z'
'-x, y+1/2, -z'

loop_
_atom_site_label
_atom_site_type_symbol
_atom_site_fract_x
_atom_site_fract_y
_atom_site_fract_z
_atom_site_U_iso_or_equiv
_atom_site_adp_type
_atom_site_occupancy
_atom_site_symmetry_multiplicity
_atom_site_calc_flag
_atom_site_refinement_flags
O1 O 0.5050(4) 1.1766(10) 0.63868(18) 0.0202(12) Uani 1 1 d U
O2 O 0.7009(4) 0.9279(9) 0.63804(19) 0.0213(12) Uani 1 1 d U
O3 O 0.6164(4) 0.6877(10) 0.57863(19) 0.0206(12) Uani 1 1 d U
O4 O 0.4706(4) 0.9447(10) 0.50986(18) 0.0231(13) Uani 1 1 d U
H4 H 0.4717 1.0632 0.4903 0.035 Uiso 1 1 calc R
O5 O 0.2700(4) 0.8159(10) 0.54418(18) 0.0234(12) Uani 1 1 d U
O6 O 0.2796(4) 0.7487(10) 0.64716(18) 0.0230(12) Uani 1 1 d U
O7 O 0.2091(4) 1.0209(11) 0.69591(19) 0.0315(14) Uani 1 1 d U
O8 O 0.4961(4) 0.7987(9) 0.67876(18) 0.0213(12) Uani 1 1 d U
O9 O 0.5616(4) 0.9997(12) 0.7487(2) 0.0382(16) Uani 1 1 d U
C1 C 0.5392(6) 1.0840(14) 0.5939(3) 0.0180(13) Uani 1 1 d U
H1 H 0.5785 1.2208 0.5796 0.022 Uiso 1 1 calc R
C2 C 0.4420(6) 1.0277(14) 0.5560(3) 0.0160(14) Uani 1 1 d U
H2 H 0.3994 1.1815 0.5496 0.019 Uiso 1 1 calc R
C3 C 0.3682(6) 0.8400(15) 0.5772(3) 0.0189(14) Uani 1 1 d U
H3 H 0.4059 0.6792 0.5821 0.023 Uiso 1 1 calc R
C4 C 0.3400(6) 0.9378(15) 0.6266(3) 0.0217(14) Uani 1 1 d U
H4A H 0.2914 1.0823 0.6197 0.026 Uiso 1 1 calc R
C5 C 0.4385(6) 1.0153(15) 0.6617(3) 0.0201(14) Uani 1 1 d U
H5 H 0.4131 1.0993 0.6909 0.024 Uiso 1 1 calc R
C6 C 0.6200(6) 0.8770(15) 0.6020(3) 0.0185(15) Uani 1 1 d U
C7 C 0.7855(6) 0.7441(16) 0.6438(3) 0.031(2) Uani 1 1 d U
H7A H 0.8255 0.7469 0.6148 0.046 Uiso 1 1 calc R
H7B H 0.7526 0.5832 0.6467 0.046 Uiso 1 1 calc R
H7C H 0.8355 0.7781 0.6739 0.046 Uiso 1 1 calc R
C8 C 0.2563(6) 0.5841(15) 0.5212(3) 0.0212(16) Uani 1 1 d U
H8A H 0.2413 0.4607 0.5461 0.025 Uiso 1 1 calc R
H8B H 0.3239 0.5368 0.5076 0.025 Uiso 1 1 calc R
C9 C 0.1635(6) 0.5922(15) 0.4798(3) 0.0182(15) Uani 1 1 d U
C10 C 0.0828(6) 0.4127(16) 0.4769(3) 0.0259(17) Uani 1 1 d U
H10 H 0.0862 0.2880 0.5014 0.031 Uiso 1 1 calc R
C11 C -0.0024(6) 0.4164(15) 0.4384(3) 0.0278(18) Uani 1 1 d U
H11 H -0.0567 0.2934 0.4358 0.033 Uiso 1 1 calc R
C12 C -0.0066(6) 0.6048(16) 0.4035(3) 0.0272(18) Uani 1 1 d U
H12 H -0.0662 0.6148 0.3779 0.033 Uiso 1 1 calc R
C13 C 0.0735(6) 0.7725(16) 0.4058(3) 0.0312(19) Uani 1 1 d U
H13 H 0.0715 0.8955 0.3811 0.037 Uiso 1 1 calc R
C14 C 0.1593(6) 0.7666(16) 0.4443(3) 0.0276(18) Uani 1 1 d U
H14 H 0.2151 0.8859 0.4456 0.033 Uiso 1 1 calc R
C15 C 0.2115(6) 0.8151(16) 0.6811(3) 0.0225(16) Uani 1 1 d U
C16 C 0.1425(6) 0.6095(17) 0.6926(3) 0.034(2) Uani 1 1 d U
H16A H 0.0929 0.5666 0.6629 0.052 Uiso 1 1 calc R
H16B H 0.1003 0.6562 0.7194 0.052 Uiso 1 1 calc R
H16C H 0.1883 0.4690 0.7031 0.052 Uiso 1 1 calc R
C17 C 0.5580(6) 0.8184(17) 0.7243(3) 0.0287(18) Uani 1 1 d U
C18 C 0.6167(6) 0.5868(17) 0.7368(3) 0.035(2) Uani 1 1 d U
H18A H 0.6024 0.5319 0.7698 0.052 Uiso 1 1 calc R
H18B H 0.6949 0.6129 0.7369 0.052 Uiso 1 1 calc R
H18C H 0.5918 0.4626 0.7121 0.052 Uiso 1 1 calc R
O10 O -0.0305(4) 0.7088(10) 0.85661(18) 0.0210(11) Uani 1 1 d U
O11 O -0.2008(4) 0.3754(10) 0.85738(19) 0.0264(14) Uani 1 1 d U
O12 O -0.0973(4) 0.1802(10) 0.91825(19) 0.0232(13) Uani 1 1 d U
O13 O 0.0167(4) 0.4993(10) 0.98555(17) 0.0220(13) Uani 1 1 d U
H13A H 0.0302 0.6064 1.0076 0.033 Uiso 1 1 calc R
O14 O 0.2290(4) 0.4624(11) 0.95356(18) 0.0309(14) Uani 1 1 d U
O15 O 0.2268(4) 0.3859(11) 0.8502(2) 0.0308(13) Uani 1 1 d U
O16 O 0.2786(5) 0.6945(12) 0.8026(2) 0.0375(15) Uani 1 1 d U
O17 O 0.0144(4) 0.3549(10) 0.81667(18) 0.0237(12) Uani 1 1 d U
O18 O -0.0804(4) 0.5414(11) 0.75071(19) 0.0295(14) Uani 1 1 d U
C19 C -0.0583(6) 0.6023(14) 0.9017(3) 0.0205(14) Uani 1 1 d U
H19 H -0.1096 0.7175 0.9153 0.025 Uiso 1 1 calc R
C20 C 0.0425(6) 0.5897(15) 0.9396(3) 0.0201(14) Uani 1 1 d U
H20 H 0.0710 0.7591 0.9452 0.024 Uiso 1 1 calc R
C21 C 0.1297(6) 0.4390(16) 0.9199(3) 0.0231(15) Uani 1 1 d U
H21 H 0.1071 0.2647 0.9156 0.028 Uiso 1 1 calc R
C22 C 0.1538(6) 0.5505(17) 0.8708(3) 0.0245(15) Uani 1 1 d U
H22 H 0.1907 0.7111 0.8776 0.029 Uiso 1 1 calc R
C23 C 0.0511(6) 0.5873(16) 0.8349(3) 0.0241(15) Uani 1 1 d U
H23 H 0.0698 0.6867 0.8062 0.029 Uiso 1 1 calc R
C24 C -0.1169(6) 0.3611(15) 0.8940(3) 0.0197(15) Uani 1 1 d U
C25 C -0.2670(7) 0.1459(17) 0.8510(3) 0.039(2) Uani 1 1 d U
H25A H -0.3050 0.1210 0.8802 0.059 Uiso 1 1 calc R
H25B H -0.2190 0.0070 0.8473 0.059 Uiso 1 1 calc R
H25C H -0.3203 0.1599 0.8213 0.059 Uiso 1 1 calc R
C26 C 0.2479(6) 0.2521(17) 0.9825(3) 0.0346(19) Uani 1 1 d U
H26A H 0.2676 0.1157 0.9615 0.042 Uiso 1 1 calc R
H26B H 0.1810 0.2065 0.9968 0.042 Uiso 1 1 calc R
C27 C 0.3416(6) 0.2983(18) 1.0252(3) 0.0317(18) Uani 1 1 d U
C28 C 0.3605(7) 0.1328(18) 1.0617(3) 0.038(2) Uani 1 1 d U
H28 H 0.3146 -0.0055 1.0621 0.045 Uiso 1 1 calc R
C29 C 0.4487(7) 0.1638(18) 1.0994(3) 0.042(2) Uani 1 1 d U
H29 H 0.4618 0.0453 1.1250 0.050 Uiso 1 1 calc R
C30 C 0.5128(7) 0.3545(19) 1.0995(3) 0.043(2) Uani 1 1 d U
H30 H 0.5717 0.3714 1.1252 0.052 Uiso 1 1 calc R
C31 C 0.4954(6) 0.5337(19) 1.0624(3) 0.0365(19) Uani 1 1 d U
H31 H 0.5423 0.6709 1.0631 0.044 Uiso 1 1 calc R
C32 C 0.4089(6) 0.5098(18) 1.0242(3) 0.0353(19) Uani 1 1 d U
H32 H 0.3956 0.6289 0.9987 0.042 Uiso 1 1 calc R
C33 C 0.2846(6) 0.4873(18) 0.8140(3) 0.0247(17) Uani 1 1 d U
C34 C 0.3558(6) 0.2955(18) 0.7978(3) 0.038(2) Uani 1 1 d U
H34A H 0.4262 0.3000 0.8187 0.058 Uiso 1 1 calc R
H34B H 0.3667 0.3232 0.7631 0.058 Uiso 1 1 calc R
H34C H 0.3220 0.1359 0.8010 0.058 Uiso 1 1 calc R
C35 C -0.0550(6) 0.3606(15) 0.7724(3) 0.0214(17) Uani 1 1 d U
C36 C -0.0859(7) 0.1107(16) 0.7563(3) 0.041(2) Uani 1 1 d U
H36A H -0.0326 0.0463 0.7358 0.061 Uiso 1 1 calc R
H36B H -0.1579 0.1132 0.7369 0.061 Uiso 1 1 calc R
H36C H -0.0878 0.0068 0.7856 0.061 Uiso 1 1 calc R

loop_
_atom_site_aniso_label
_atom_site_aniso_U_11
_atom_site_aniso_U_22
_atom_site_aniso_U_33
_atom_site_aniso_U_23
_atom_site_aniso_U_13
_atom_site_aniso_U_12
O1 0.028(3) 0.016(3) 0.017(3) -0.003(2) 0.003(2) 0.000(2)
O2 0.020(3) 0.019(3) 0.024(3) -0.003(2) 0.000(2) 0.004(2)
O3 0.023(3) 0.011(3) 0.027(3) 0.001(2) -0.003(2) 0.006(2)
O4 0.027(3) 0.023(3) 0.019(3) 0.002(2) -0.001(2) 0.001(3)
O5 0.018(3) 0.027(3) 0.023(3) -0.007(2) -0.007(2) 0.000(2)
O6 0.018(3) 0.028(3) 0.022(3) -0.001(2) -0.003(2) 0.000(2)
O7 0.034(3) 0.030(3) 0.029(3) -0.010(3) -0.006(3) 0.013(3)
O8 0.024(3) 0.017(3) 0.020(3) 0.000(2) -0.008(2) 0.003(2)
O9 0.038(4) 0.047(4) 0.024(3) -0.011(3) -0.017(3) 0.007(3)
C1 0.021(3) 0.013(3) 0.020(3) 0.000(3) 0.002(2) 0.004(2)
C2 0.023(3) 0.006(4) 0.018(3) 0.000(3) -0.004(2) 0.007(3)
C3 0.021(3) 0.019(4) 0.015(3) 0.002(3) -0.008(2) 0.002(3)
C4 0.021(3) 0.024(4) 0.018(3) 0.000(3) -0.006(2) 0.005(3)
C5 0.019(3) 0.022(4) 0.019(3) -0.001(3) 0.001(2) 0.003(2)
C6 0.015(3) 0.017(4) 0.023(4) 0.001(3) 0.004(2) 0.002(3)
C7 0.027(4) 0.033(6) 0.029(5) -0.009(4) -0.012(4) 0.009(4)
C8 0.022(3) 0.021(4) 0.019(4) -0.001(3) -0.002(3) -0.005(3)
C9 0.019(3) 0.017(4) 0.018(3) 0.001(3) -0.003(2) 0.000(3)
C10 0.026(4) 0.025(4) 0.024(4) 0.002(3) -0.008(3) -0.003(3)
C11 0.027(4) 0.028(4) 0.026(4) -0.007(3) -0.008(3) -0.008(3)
C12 0.019(4) 0.034(5) 0.026(4) 0.000(3) -0.009(3) 0.000(3)
C13 0.026(4) 0.035(5) 0.028(4) 0.012(4) -0.015(3) -0.005(3)
C14 0.019(4) 0.027(4) 0.033(4) 0.010(3) -0.012(3) -0.004(3)
C15 0.021(4) 0.025(4) 0.019(4) 0.000(3) -0.005(3) 0.012(3)
C16 0.028(5) 0.043(5) 0.032(5) 0.003(4) 0.001(4) -0.002(4)
C17 0.026(4) 0.031(4) 0.026(4) 0.000(3) -0.010(3) 0.001(4)
C18 0.034(5) 0.036(5) 0.033(5) 0.018(4) -0.005(4) -0.002(4)
O10 0.027(3) 0.019(3) 0.018(3) 0.000(2) 0.004(2) -0.004(2)
O11 0.027(3) 0.029(3) 0.019(3) 0.005(3) -0.009(2) -0.002(2)
O12 0.032(3) 0.015(3) 0.020(3) 0.003(2) -0.009(2) -0.002(3)
O13 0.029(3) 0.019(3) 0.016(3) -0.005(2) -0.002(2) -0.006(3)
O14 0.030(3) 0.044(4) 0.017(3) 0.005(2) -0.006(2) 0.000(3)
O15 0.025(3) 0.041(4) 0.024(3) 0.001(2) -0.001(2) 0.001(2)
O16 0.043(4) 0.041(3) 0.031(4) -0.005(3) 0.014(3) -0.006(3)
O17 0.027(3) 0.023(3) 0.019(3) -0.004(2) -0.008(2) 0.007(2)
O18 0.038(3) 0.026(3) 0.021(3) 0.003(3) -0.009(2) -0.001(3)
C19 0.029(3) 0.014(3) 0.017(3) 0.000(3) 0.001(2) -0.001(3)
C20 0.028(3) 0.018(4) 0.014(3) -0.002(3) 0.001(2) -0.010(3)
C21 0.026(3) 0.027(4) 0.015(3) -0.001(3) -0.004(2) -0.006(3)
C22 0.024(3) 0.034(4) 0.015(3) 0.002(3) -0.001(2) -0.001(3)
C23 0.028(3) 0.026(4) 0.016(3) -0.002(3) -0.004(2) 0.000(3)
C24 0.024(4) 0.017(3) 0.016(4) 0.001(3) -0.004(3) -0.003(3)
C25 0.032(5) 0.053(6) 0.028(5) 0.008(4) -0.014(4) -0.025(4)
C26 0.028(4) 0.045(5) 0.030(4) 0.008(3) 0.000(3) -0.004(4)
C27 0.020(4) 0.044(4) 0.030(4) 0.008(3) 0.000(3) 0.002(3)
C28 0.037(4) 0.047(5) 0.028(4) 0.008(3) 0.002(3) 0.001(4)
C29 0.049(5) 0.051(5) 0.023(4) 0.007(4) -0.003(3) -0.004(4)
C30 0.046(5) 0.044(5) 0.036(4) 0.000(4) -0.009(4) 0.006(4)
C31 0.032(4) 0.040(5) 0.035(4) -0.005(3) -0.004(3) 0.003(4)
C32 0.034(4) 0.038(5) 0.032(4) 0.003(4) -0.005(3) 0.000(3)
C33 0.019(4) 0.033(4) 0.021(4) -0.009(3) -0.002(3) -0.009(3)
C34 0.027(5) 0.053(5) 0.035(5) -0.005(5) 0.001(4) 0.002(4)
C35 0.024(4) 0.021(4) 0.018(4) -0.005(3) -0.003(3) 0.008(3)
C36 0.057(6) 0.027(4) 0.033(5) -0.008(4) -0.015(4) 0.004(5)

loop_
_atom_type_symbol
_atom_type_description
_atom_type_scat_dispersion_real
_atom_type_scat_dispersion_imag
_atom_type_scat_source
C C 0.0033 0.0016 'International Tables Vol C Tables 4.2.6.8 and 6.1.1.4'
H H 0.0000 0.0000 'International Tables Vol C Tables 4.2.6.8 and 6.1.1.4'
O O 0.0106 0.0060 'International Tables Vol C Tables 4.2.6.8 and 6.1.1.4'

loop_
_geom_angle_atom_site_label_1
_geom_angle_atom_site_label_2
_geom_angle_atom_site_label_3
_geom_angle
C5 O1 C1 113.8(6)
C6 O2 C7 113.6(6)
C2 O4 H4 109.5
C8 O5 C3 114.0(6)
C15 O6 C4 117.6(6)
C17 O8 C5 115.2(6)
O1 C1 C6 113.9(6)
O1 C1 C2 110.8(6)
C6 C1 C2 113.7(7)
O1 C1 H1 105.9
C6 C1 H1 105.9
C2 C1 H1 105.9
O4 C2 C1 113.6(6)
O4 C2 C3 109.9(6)
C1 C2 C3 110.1(6)
O4 C2 H2 107.7
C1 C2 H2 107.7
C3 C2 H2 107.7
O5 C3 C4 108.4(6)
O5 C3 C2 109.2(6)
C4 C3 C2 107.7(7)
O5 C3 H3 110.5
C4 C3 H3 110.5
C2 C3 H3 110.5
O6 C4 C5 112.3(6)
O6 C4 C3 105.9(6)
C5 C4 C3 113.4(6)
O6 C4 H4A 108.4
C5 C4 H4A 108.4
C3 C4 H4A 108.4
O1 C5 O8 111.6(5)
O1 C5 C4 111.7(6)
O8 C5 C4 107.5(6)
O1 C5 H5 108.6
O8 C5 H5 108.6
C4 C5 H5 108.6
O3 C6 O2 122.3(7)
O3 C6 C1 125.8(7)
O2 C6 C1 111.8(7)
O2 C7 H7A 109.5
O2 C7 H7B 109.5
H7A C7 H7B 109.5
O2 C7 H7C 109.5
H7A C7 H7C 109.5
H7B C7 H7C 109.5
O5 C8 C9 109.9(6)
O5 C8 H8A 109.7
C9 C8 H8A 109.7
O5 C8 H8B 109.7
C9 C8 H8B 109.7
H8A C8 H8B 108.2
C14 C9 C10 119.6(7)
C14 C9 C8 120.6(7)
C10 C9 C8 119.8(7)
C11 C10 C9 120.2(8)
C11 C10 H10 119.9
C9 C10 H10 119.9
C10 C11 C12 118.7(8)
C10 C11 H11 120.6
C12 C11 H11 120.6
C13 C12 C11 120.4(7)
C13 C12 H12 119.8
C11 C12 H12 119.8
C12 C13 C14 120.6(8)
C12 C13 H13 119.7
C14 C13 H13 119.7
C9 C14 C13 120.4(8)
C9 C14 H14 119.8
C13 C14 H14 119.8
O7 C15 O6 121.2(8)
O7 C15 C16 127.6(8)
O6 C15 C16 111.1(7)
C15 C16 H16A 109.5
C15 C16 H16B 109.5
H16A C16 H16B 109.5
C15 C16 H16C 109.5
H16A C16 H16C 109.5
H16B C16 H16C 109.5
O9 C17 O8 122.9(8)
O9 C17 C18 127.1(8)
O8 C17 C18 110.0(7)
C17 C18 H18A 109.5
C17 C18 H18B 109.5
H18A C18 H18B 109.5
C17 C18 H18C 109.5
H18A C18 H18C 109.5
H18B C18 H18C 109.5
C23 O10 C19 115.2(6)
C24 O11 C25 113.5(6)
C20 O13 H13A 109.5
C26 O14 C21 110.6(6)
C33 O15 C22 115.0(7)
C35 O17 C23 114.7(6)
O10 C19 C24 113.6(6)
O10 C19 C20 109.3(6)
C24 C19 C20 113.3(6)
O10 C19 H19 106.7
C24 C19 H19 106.7
C20 C19 H19 106.7
O13 C20 C21 111.6(6)
O13 C20 C19 110.8(6)
C21 C20 C19 110.6(6)
O13 C20 H20 107.9
C21 C20 H20 107.9
C19 C20 H20 107.9
O14 C21 C20 108.7(6)
O14 C21 C22 105.7(6)
C20 C21 C22 108.3(7)
O14 C21 H21 111.3
C20 C21 H21 111.3
C22 C21 H21 111.3
O15 C22 C21 106.7(7)
O15 C22 C23 110.6(6)
C21 C22 C23 111.9(6)
O15 C22 H22 109.2
C21 C22 H22 109.2
C23 C22 H22 109.2
O10 C23 O17 110.9(6)
O10 C23 C22 112.7(6)
O17 C23 C22 108.1(7)
O10 C23 H23 108.3
O17 C23 H23 108.3
C22 C23 H23 108.3
O12 C24 O11 122.5(7)
O12 C24 C19 126.0(7)
O11 C24 C19 111.4(7)
O11 C25 H25A 109.5
O11 C25 H25B 109.5
H25A C25 H25B 109.5
O11 C25 H25C 109.5
H25A C25 H25C 109.5
H25B C25 H25C 109.5
O14 C26 C27 109.9(7)
O14 C26 H26A 109.7
C27 C26 H26A 109.7
O14 C26 H26B 109.7
C27 C26 H26B 109.7
H26A C26 H26B 108.2
C28 C27 C32 120.9(8)
C28 C27 C26 118.9(9)
C32 C27 C26 120.2(8)
C27 C28 C29 120.1(9)
C27 C28 H28 120.0
C29 C28 H28 120.0
C30 C29 C28 120.8(9)
C30 C29 H29 119.6
C28 C29 H29 119.6
C29 C30 C31 121.1(9)
C29 C30 H30 119.5
C31 C30 H30 119.5
C32 C31 C30 120.0(9)
C32 C31 H31 120.0
C30 C31 H31 120.0
C31 C32 C27 117.2(9)
C31 C32 H32 121.4
C27 C32 H32 121.4
O16 C33 O15 123.1(8)
O16 C33 C34 129.2(8)
O15 C33 C34 107.6(8)
C33 C34 H34A 109.5
C33 C34 H34B 109.5
H34A C34 H34B 109.5
C33 C34 H34C 109.5
H34A C34 H34C 109.5
H34B C34 H34C 109.5
O18 C35 O17 123.4(7)
O18 C35 C36 126.4(7)
O17 C35 C36 110.2(7)
C35 C36 H36A 109.5
C35 C36 H36B 109.5
H36A C36 H36B 109.5
C35 C36 H36C 109.5
H36A C36 H36C 109.5
H36B C36 H36C 109.5

loop_
_geom_bond_atom_site_label_1
_geom_bond_atom_site_label_2
_geom_bond_distance
O1 C5 1.407(9)
O1 C1 1.426(8)
O2 C6 1.342(8)
O2 C7 1.450(9)
O3 C6 1.215(9)
O4 C2 1.416(8)
O4 H4 0.8400
O5 C8 1.418(9)
O5 C3 1.426(8)
O6 C15 1.371(9)
O6 C4 1.433(9)
O7 C15 1.201(10)
O8 C17 1.375(9)
O8 C5 1.434(9)
O9 C17 1.193(10)
C1 C6 1.514(10)
C1 C2 1.517(9)
C1 H1 1.0000
C2 C3 1.537(10)
C2 H2 1.0000
C3 C4 1.520(10)
C3 H3 1.0000
C4 C5 1.515(9)
C4 H4A 1.0000
C5 H5 1.0000
C7 H7A 0.9800
C7 H7B 0.9800
C7 H7C 0.9800
C8 C9 1.506(9)
C8 H8A 0.9900
C8 H8B 0.9900
C9 C14 1.353(10)
C9 C10 1.400(10)
C10 C11 1.393(10)
C10 H10 0.9500
C11 C12 1.398(11)
C11 H11 0.9500
C12 C13 1.351(11)
C12 H12 0.9500
C13 C14 1.397(10)
C13 H13 0.9500
C14 H14 0.9500
C15 C16 1.473(11)
C16 H16A 0.9800
C16 H16B 0.9800
C16 H16C 0.9800
C17 C18 1.485(11)
C18 H18A 0.9800
C18 H18B 0.9800
C18 H18C 0.9800
O10 C23 1.400(9)
O10 C19 1.434(8)
O11 C24 1.349(8)
O11 C25 1.503(10)
O12 C24 1.199(9)
O13 C20 1.413(8)
O13 H13A 0.8400
O14 C26 1.400(10)
O14 C21 1.446(8)
O15 C33 1.400(9)
O15 C22 1.439(9)
O16 C33 1.179(10)
O17 C35 1.389(9)
O17 C23 1.422(9)
O18 C35 1.177(9)
C19 C24 1.513(11)
C19 C20 1.519(10)
C19 H19 1.0000
C20 C21 1.511(10)
C20 H20 1.0000
C21 C22 1.526(10)
C21 H21 1.0000
C22 C23 1.520(10)
C22 H22 1.0000
C23 H23 1.0000
C25 H25A 0.9800
C25 H25B 0.9800
C25 H25C 0.9800
C26 C27 1.557(11)
C26 H26A 0.9900
C26 H26B 0.9900
C27 C28 1.342(12)
C27 C32 1.433(12)
C28 C29 1.413(11)
C28 H28 0.9500
C29 C30 1.314(13)
C29 H29 0.9500
C30 C31 1.406(13)
C30 H30 0.9500
C31 C32 1.403(10)
C31 H31 0.9500
C32 H32 0.9500
C33 C34 1.476(12)
C34 H34A 0.9800
C34 H34B 0.9800
C34 H34C 0.9800
C35 C36 1.476(12)
C36 H36A 0.9800
C36 H36B 0.9800
C36 H36C 0.9800

loop_
_geom_hbond_atom_site_label_D
_geom_hbond_atom_site_label_H
_geom_hbond_atom_site_label_A
_geom_hbond_distance_DH
_geom_hbond_distance_HA
_geom_hbond_distance_DA
_geom_hbond_angle_DHA
_geom_hbond_site_symmetry_A
O13 H13A O13 0.84 2.25 2.898(3) 134.4 2_557
O13 H13A O12 0.84 2.12 2.854(7) 146.0 2_557
O4 H4 O4 0.84 2.21 2.907(3) 139.9 2_656
O4 H4 O3 0.84 2.16 2.839(7) 138.2 2_656

loop_
_geom_torsion_atom_site_label_1
_geom_torsion_atom_site_label_2
_geom_torsion_atom_site_label_3
_geom_torsion_atom_site_label_4
_geom_torsion
C5 O1 C1 C6 -70.0(8)
C5 O1 C1 C2 59.7(8)
O1 C1 C2 O4 177.5(6)
C6 C1 C2 O4 -52.7(9)
O1 C1 C2 C3 -58.8(8)
C6 C1 C2 C3 71.0(8)
C8 O5 C3 C4 -129.1(7)
C8 O5 C3 C2 113.8(7)
O4 C2 C3 O5 -62.5(7)
C1 C2 C3 O5 171.6(6)
O4 C2 C3 C4 -180.0(6)
C1 C2 C3 C4 54.2(8)
C15 O6 C4 C5 79.1(8)
C15 O6 C4 C3 -156.7(6)
O5 C3 C4 O6 67.1(8)
C2 C3 C4 O6 -174.9(5)
O5 C3 C4 C5 -169.4(6)
C2 C3 C4 C5 -51.4(9)
C1 O1 C5 O8 65.1(7)
C1 O1 C5 C4 -55.4(8)
C17 O8 C5 O1 83.0(8)
C17 O8 C5 C4 -154.1(6)
O6 C4 C5 O1 172.0(6)
C3 C4 C5 O1 52.0(9)
O6 C4 C5 O8 49.2(8)
C3 C4 C5 O8 -70.8(8)
C7 O2 C6 O3 3.8(10)
C7 O2 C6 C1 -174.6(6)
O1 C1 C6 O3 134.0(8)
C2 C1 C6 O3 5.8(11)
O1 C1 C6 O2 -47.8(8)
C2 C1 C6 O2 -176.0(6)
C3 O5 C8 C9 -168.6(6)
O5 C8 C9 C14 51.5(10)
O5 C8 C9 C10 -130.8(7)
C14 C9 C10 C11 -1.3(12)
C8 C9 C10 C11 -179.0(7)
C9 C10 C11 C12 -1.3(12)
C10 C11 C12 C13 3.3(13)
C11 C12 C13 C14 -2.7(13)
C10 C9 C14 C13 1.8(13)
C8 C9 C14 C13 179.5(7)
C12 C13 C14 C9 0.2(13)
C4 O6 C15 O7 -5.8(10)
C4 O6 C15 C16 170.8(6)
C5 O8 C17 O9 2.1(12)
C5 O8 C17 C18 -177.7(6)
C23 O10 C19 C24 -69.8(8)
C23 O10 C19 C20 57.8(8)
O10 C19 C20 O13 176.4(6)
C24 C19 C20 O13 -55.7(8)
O10 C19 C20 C21 -59.3(8)
C24 C19 C20 C21 68.6(8)
C26 O14 C21 C20 104.3(7)
C26 O14 C21 C22 -139.6(7)
O13 C20 C21 O14 -64.8(8)
C19 C20 C21 O14 171.4(6)
O13 C20 C21 C22 -179.2(6)
C19 C20 C21 C22 57.0(8)
C33 O15 C22 C21 -161.0(6)
C33 O15 C22 C23 77.1(8)
O14 C21 C22 O15 70.7(7)
C20 C21 C22 O15 -173.0(6)
O14 C21 C22 C23 -168.2(7)
C20 C21 C22 C23 -51.9(9)
C19 O10 C23 O17 67.7(7)
C19 O10 C23 C22 -53.7(9)
C35 O17 C23 O10 76.4(8)
C35 O17 C23 C22 -159.5(6)
O15 C22 C23 O10 168.9(6)
C21 C22 C23 O10 50.2(10)
O15 C22 C23 O17 46.0(8)
C21 C22 C23 O17 -72.7(8)
C25 O11 C24 O12 1.0(11)
C25 O11 C24 C19 -175.4(6)
O10 C19 C24 O12 134.1(8)
C20 C19 C24 O12 8.5(11)
O10 C19 C24 O11 -49.7(8)
C20 C19 C24 O11 -175.2(6)
C21 O14 C26 C27 -169.1(6)
O14 C26 C27 C28 169.5(8)
O14 C26 C27 C32 -13.0(11)
C32 C27 C28 C29 -0.9(14)
C26 C27 C28 C29 176.6(8)
C27 C28 C29 C30 0.4(14)
C28 C29 C30 C31 0.3(15)
C29 C30 C31 C32 -0.3(14)
C30 C31 C32 C27 -0.2(12)
C28 C27 C32 C31 0.8(13)
C26 C27 C32 C31 -176.7(8)
C22 O15 C33 O16 3.4(11)
C22 O15 C33 C34 179.1(6)
C23 O17 C35 O18 1.4(11)
C23 O17 C35 C36 178.7(7)
